data_7205863
loop_
_publ_author_name
'Chen, Min'
'Chen, Man-Sheng'
'Okamura, Taka-aki'
'Lv, Mei-Fang'
'Sun, Wei-Yin'
'Ueyama, Norikazu'

_publ_section_title
;
 A series of silver(i)--lanthanide(iii) heterometallic coordination
 polymers: syntheses, structures and photoluminescent properties
;
_journal_issue 11
_journal_name_full CrystEngComm
_journal_page_first 3801
_journal_paper_doi 10.1039/c0ce00921k
_journal_volume 13
_journal_year 2011
_chemical_formula_moiety 'C20 H10 Ag N6 Nd O8'
_chemical_formula_sum 'C20 H10 Ag N6 Nd O8'
_chemical_formula_weight 714.45
_chemical_name_systematic
;
?
;
_space_group_IT_number 15
_symmetry_cell_setting monoclinic
_symmetry_space_group_name_Hall '-C 2yc'
_symmetry_space_group_name_H-M 'C 1 2/c 1'
_atom_sites_solution_hydrogens geom
_atom_sites_solution_primary direct
_atom_sites_solution_secondary difmap
_audit_creation_method SHELXL-97
_cell_angle_alpha 90.00
_cell_angle_beta 115.4250(10)
_cell_angle_gamma 90.00
_cell_formula_units_Z 4
_cell_length_a 14.4621(10)
_cell_length_b 17.0741(11)
_cell_length_c 9.1373(6)
_cell_measurement_reflns_used 4651
_cell_measurement_temperature 293(2)
_cell_measurement_theta_max 28.15
_cell_measurement_theta_min 2.39
_cell_volume 2037.7(2)
_computing_structure_refinement 'SHELXL-97 (Sheldrick, 1997)'
_computing_structure_solution 'SHELXS-97 (Sheldrick, 1997)'
_diffrn_ambient_temperature 293(2)
_diffrn_measured_fraction_theta_full 0.999
_diffrn_measured_fraction_theta_max 0.999
_diffrn_measurement_device_type 'Bruker Smart Apex CCD'
_diffrn_measurement_method 'phi and omega scans'
_diffrn_radiation_monochromator graphite
_diffrn_radiation_source 'fine-focus sealed tube'
_diffrn_radiation_type MoK\a
_diffrn_radiation_wavelength 0.71073
_diffrn_reflns_av_R_equivalents 0.0648
_diffrn_reflns_av_sigmaI/netI 0.0444
_diffrn_reflns_limit_h_max 17
_diffrn_reflns_limit_h_min -8
_diffrn_reflns_limit_k_max 20
_diffrn_reflns_limit_k_min -20
_diffrn_reflns_limit_l_max 10
_diffrn_reflns_limit_l_min -10
_diffrn_reflns_number 5094
_diffrn_reflns_theta_full 25.01
_diffrn_reflns_theta_max 25.01
_diffrn_reflns_theta_min 1.96
_exptl_absorpt_coefficient_mu 3.548
_exptl_absorpt_correction_T_max 0.5372
_exptl_absorpt_correction_T_min 0.4590
_exptl_absorpt_correction_type multi-scan
_exptl_absorpt_process_details 'SADBAS (Bruker,2000)'
_exptl_crystal_colour pale-purple
_exptl_crystal_density_diffrn 2.329
_exptl_crystal_density_method 'not measured'
_exptl_crystal_description block
_exptl_crystal_F_000 1372
_exptl_crystal_size_max 0.26
_exptl_crystal_size_mid 0.24
_exptl_crystal_size_min 0.20
_refine_diff_density_max 1.802
_refine_diff_density_min -1.134
_refine_diff_density_rms 0.139
_refine_ls_extinction_method none
_refine_ls_goodness_of_fit_ref 1.011
_refine_ls_hydrogen_treatment constr
_refine_ls_matrix_type full
_refine_ls_number_parameters 164
_refine_ls_number_reflns 1801
_refine_ls_number_restraints 12
_refine_ls_restrained_S_all 1.065
_refine_ls_R_factor_all 0.0282
_refine_ls_R_factor_gt 0.0273
_refine_ls_shift/su_max 0.001
_refine_ls_shift/su_mean 0.000
_refine_ls_structure_factor_coef Fsqd
_refine_ls_weighting_details 'calc w=1/[\s^2^(Fo^2^)+(0.0615P)^2^+0.0000P] where P=(Fo^2^+2Fc^2^)/3'
_refine_ls_weighting_scheme calc
_refine_ls_wR_factor_gt 0.0789
_refine_ls_wR_factor_ref 0.0798
_reflns_number_gt 1725
_reflns_number_total 1801
_reflns_threshold_expression >2sigma(I)
_cod_data_source_file c0ce00921k.txt
_cod_data_source_block 4
_cod_depositor_comments
;
The following automatic conversions were performed:
'_symmetry_cell_setting' value 'Monoclinic' changed to 'monoclinic'
according to '/home/saulius/struct/CIF-dictionaries/cif_core.dic'
dictionary named 'cif_core.dic' version 2.4.1 from 2010-06-29.

Automatic conversion script
Id: cif_fix_enum 1555 2011-01-17 13:19:09Z saulius 
;
_cod_original_sg_symbol_Hall '-C 2yc '
_cod_original_sg_symbol_H-M C2/c
_cod_database_code 7205863

loop_
_symmetry_equiv_pos_as_xyz
'x, y, z'
'-x, y, -z+1/2'
'x+1/2, y+1/2, z'
'-x+1/2, y+1/2, -z+1/2'
'-x, -y, -z'
'x, -y, z-1/2'
'-x+1/2, -y+1/2, -z'
'x+1/2, -y+1/2, z-1/2'

loop_
_atom_site_label
_atom_site_type_symbol
_atom_site_fract_x
_atom_site_fract_y
_atom_site_fract_z
_atom_site_U_iso_or_equiv
_atom_site_adp_type
_atom_site_occupancy
_atom_site_symmetry_multiplicity
_atom_site_calc_flag
_atom_site_refinement_flags
_atom_site_disorder_assembly
_atom_site_disorder_group
Nd1 Nd 0.0000 0.406904(13) -0.2500 0.01354(14) Uani 1 2 d S . .
Ag1 Ag 0.5000 0.35867(3) 1.2500 0.03985(18) Uani 1 2 d S . .
C1 C 0.2644(3) 0.3277(2) 0.2491(5) 0.0203(8) Uani 1 1 d . . .
H1 H 0.2496 0.3188 0.1409 0.024 Uiso 1 1 calc R . .
C2 C 0.3354(3) 0.2812(2) 0.3688(5) 0.0202(8) Uani 1 1 d . . .
C3 C 0.3624(3) 0.2971(2) 0.5322(4) 0.0210(8) Uani 1 1 d . . .
H3 H 0.4110 0.2666 0.6128 0.025 Uiso 1 1 calc R . .
C4 C 0.3162(3) 0.3583(2) 0.5719(4) 0.0196(8) Uani 1 1 d . . .
C5 C 0.2411(3) 0.4030(2) 0.4535(5) 0.0225(9) Uani 1 1 d . . .
H5 H 0.2083 0.4429 0.4823 0.027 Uiso 1 1 calc R . .
C6 C 0.2155(3) 0.3875(2) 0.2909(4) 0.0183(7) Uani 1 1 d . . .
C7 C 0.3857(3) 0.3360(3) 0.8727(5) 0.0293(9) Uani 1 1 d . . .
H7 H 0.3919 0.2817 0.8744 0.035 Uiso 1 1 calc R . .
C8 C 0.3538(4) 0.4547(3) 0.7937(5) 0.0403(11) Uani 1 1 d . . .
H8 H 0.3332 0.4988 0.7277 0.048 Uiso 1 1 calc R . .
C9 C 0.3893(4) 0.2150(2) 0.3270(6) 0.0278(9) Uani 1 1 d U . .
C10 C 0.1396(3) 0.4404(2) 0.1628(4) 0.0177(8) Uani 1 1 d . . .
N1 N 0.3493(3) 0.38049(19) 0.7380(4) 0.0228(7) Uani 1 1 d . . .
N2 N 0.4109(3) 0.3799(2) 0.9996(4) 0.0335(8) Uani 1 1 d . . .
N3 N 0.3904(3) 0.4565(3) 0.9509(4) 0.0453(11) Uani 1 1 d . . .
O1 O 0.3776(3) 0.2081(2) 0.1841(4) 0.0490(9) Uani 1 1 d U . .
O2 O 0.4488(3) 0.17140(19) 0.4382(4) 0.0498(9) Uani 1 1 d U . .
O3 O 0.1270(2) 0.43114(17) 0.0198(3) 0.0243(6) Uani 1 1 d . . .
O4 O 0.0966(2) 0.49227(18) 0.2078(3) 0.0380(8) Uani 1 1 d . . .

loop_
_atom_site_aniso_label
_atom_site_aniso_U_11
_atom_site_aniso_U_22
_atom_site_aniso_U_33
_atom_site_aniso_U_23
_atom_site_aniso_U_13
_atom_site_aniso_U_12
Nd1 0.0152(2) 0.0148(2) 0.0099(2) 0.000 0.00477(14) 0.000
Ag1 0.0442(3) 0.0527(3) 0.0122(3) 0.000 0.0021(2) 0.000
C1 0.0230(19) 0.0224(18) 0.0156(17) -0.0023(13) 0.0085(15) 0.0003(14)
C2 0.019(2) 0.0225(19) 0.020(2) -0.0019(14) 0.0093(18) 0.0049(14)
C3 0.0186(19) 0.0238(18) 0.0177(19) 0.0027(15) 0.0051(15) 0.0046(15)
C4 0.0226(19) 0.0232(18) 0.0110(17) -0.0004(14) 0.0054(16) 0.0000(14)
C5 0.021(2) 0.025(2) 0.019(2) -0.0027(13) 0.0072(18) 0.0055(14)
C6 0.0170(18) 0.0216(17) 0.0131(17) -0.0008(14) 0.0033(15) 0.0028(15)
C7 0.033(2) 0.034(2) 0.0123(19) 0.0033(16) 0.0021(17) 0.0043(18)
C8 0.061(3) 0.032(2) 0.018(2) -0.0052(18) 0.008(2) 0.011(2)
C9 0.034(2) 0.029(2) 0.027(2) 0.0029(15) 0.0191(17) 0.0093(16)
C10 0.0184(18) 0.018(2) 0.0134(18) -0.0013(14) 0.0037(15) 0.0016(14)
N1 0.0254(17) 0.0242(17) 0.0161(16) 0.0001(13) 0.0065(14) 0.0070(14)
N2 0.037(2) 0.039(2) 0.0164(17) 0.0009(16) 0.0038(16) 0.0077(18)
N3 0.060(3) 0.043(2) 0.0179(18) -0.0024(17) 0.0025(18) 0.017(2)
O1 0.060(2) 0.0560(19) 0.0218(16) -0.0046(14) 0.0084(15) 0.0329(17)
O2 0.072(2) 0.052(2) 0.0334(17) 0.0143(14) 0.0301(16) 0.0387(17)
O3 0.0251(14) 0.0304(15) 0.0121(13) -0.0008(11) 0.0029(11) 0.0039(12)
O4 0.0475(18) 0.0408(18) 0.0195(14) 0.0015(12) 0.0086(13) 0.0279(15)

loop_
_atom_type_symbol
_atom_type_description
_atom_type_scat_dispersion_real
_atom_type_scat_dispersion_imag
_atom_type_scat_source
C C 0.0033 0.0016 'International Tables Vol C Tables 4.2.6.8 and 6.1.1.4'
H H 0.0000 0.0000 'International Tables Vol C Tables 4.2.6.8 and 6.1.1.4'
N N 0.0061 0.0033 'International Tables Vol C Tables 4.2.6.8 and 6.1.1.4'
O O 0.0106 0.0060 'International Tables Vol C Tables 4.2.6.8 and 6.1.1.4'
Ag Ag -0.8971 1.1015 'International Tables Vol C Tables 4.2.6.8 and 6.1.1.4'
Nd Nd -0.1943 3.0179 'International Tables Vol C Tables 4.2.6.8 and 6.1.1.4'

loop_
_geom_angle_atom_site_label_1
_geom_angle_atom_site_label_2
_geom_angle_atom_site_label_3
_geom_angle
_geom_angle_site_symmetry_1
_geom_angle_site_symmetry_3
_geom_angle_publ_flag
O4 Nd1 O4 85.85(17) 6_565 5_565 ?
O4 Nd1 O3 78.18(10) 6_565 . ?
O4 Nd1 O3 87.23(10) 5_565 . ?
O4 Nd1 O3 87.23(10) 6_565 2_554 ?
O4 Nd1 O3 78.18(10) 5_565 2_554 ?
O3 Nd1 O3 160.09(14) . 2_554 ?
O4 Nd1 O2 84.69(11) 6_565 7 ?
O4 Nd1 O2 150.16(10) 5_565 7 ?
O3 Nd1 O2 118.22(11) . 7 ?
O3 Nd1 O2 73.15(11) 2_554 7 ?
O4 Nd1 O2 150.16(10) 6_565 8_455 ?
O4 Nd1 O2 84.69(11) 5_565 8_455 ?
O3 Nd1 O2 73.15(11) . 8_455 ?
O3 Nd1 O2 118.22(11) 2_554 8_455 ?
O2 Nd1 O2 116.11(15) 7 8_455 ?
O4 Nd1 O1 158.60(11) 6_565 8_455 ?
O4 Nd1 O1 101.67(13) 5_565 8_455 ?
O3 Nd1 O1 121.78(10) . 8_455 ?
O3 Nd1 O1 74.98(10) 2_554 8_455 ?
O2 Nd1 O1 78.90(13) 7 8_455 ?
O2 Nd1 O1 51.21(10) 8_455 8_455 ?
O4 Nd1 O1 101.67(13) 6_565 7 ?
O4 Nd1 O1 158.60(11) 5_565 7 ?
O3 Nd1 O1 74.98(10) . 7 ?
O3 Nd1 O1 121.78(10) 2_554 7 ?
O2 Nd1 O1 51.21(10) 7 7 ?
O2 Nd1 O1 78.90(13) 8_455 7 ?
O1 Nd1 O1 78.60(19) 8_455 7 ?
O4 Nd1 C9 175.81(11) 6_565 8_455 ?
O4 Nd1 C9 93.26(13) 5_565 8_455 ?
O3 Nd1 C9 97.69(12) . 8_455 ?
O3 Nd1 C9 96.60(12) 2_554 8_455 ?
O2 Nd1 C9 98.02(12) 7 8_455 ?
O2 Nd1 C9 25.68(12) 8_455 8_455 ?
O1 Nd1 C9 25.54(12) 8_455 8_455 ?
O1 Nd1 C9 77.78(13) 7 8_455 ?
O4 Nd1 C9 93.26(13) 6_565 7 ?
O4 Nd1 C9 175.81(11) 5_565 7 ?
O3 Nd1 C9 96.60(12) . 7 ?
O3 Nd1 C9 97.69(12) 2_554 7 ?
O2 Nd1 C9 25.68(12) 7 7 ?
O2 Nd1 C9 98.02(12) 8_455 7 ?
O1 Nd1 C9 77.78(13) 8_455 7 ?
O1 Nd1 C9 25.54(12) 7 7 ?
C9 Nd1 C9 87.92(18) 8_455 7 ?
N2 Ag1 N2 160.3(2) 2_657 . ?
C6 C1 C2 119.8(3) . . ?
C6 C1 H1 120.1 . . ?
C2 C1 H1 120.1 . . ?
C1 C2 C3 120.3(3) . . ?
C1 C2 C9 121.1(4) . . ?
C3 C2 C9 118.5(4) . . ?
C4 C3 C2 119.1(3) . . ?
C4 C3 H3 120.4 . . ?
C2 C3 H3 120.4 . . ?
C3 C4 C5 121.4(4) . . ?
C3 C4 N1 120.2(3) . . ?
C5 C4 N1 118.3(3) . . ?
C4 C5 C6 119.2(3) . . ?
C4 C5 H5 120.4 . . ?
C6 C5 H5 120.4 . . ?
C1 C6 C5 120.0(3) . . ?
C1 C6 C10 120.9(3) . . ?
C5 C6 C10 118.9(3) . . ?
N2 C7 N1 109.9(4) . . ?
N2 C7 H7 125.0 . . ?
N1 C7 H7 125.0 . . ?
N3 C8 N1 111.6(4) . . ?
N3 C8 H8 124.2 . . ?
N1 C8 H8 124.2 . . ?
O1 C9 O2 121.9(4) . . ?
O1 C9 C2 118.8(4) . . ?
O2 C9 C2 119.2(4) . . ?
O1 C9 Nd1 61.2(2) . 7 ?
O2 C9 Nd1 60.7(2) . 7 ?
C2 C9 Nd1 177.4(3) . 7 ?
O3 C10 O4 124.3(3) . . ?
O3 C10 C6 117.7(3) . . ?
O4 C10 C6 117.9(3) . . ?
C7 N1 C8 104.3(3) . . ?
C7 N1 C4 129.9(3) . . ?
C8 N1 C4 125.8(3) . . ?
C7 N2 N3 108.8(3) . . ?
C7 N2 Ag1 132.4(3) . . ?
N3 N2 Ag1 117.3(3) . . ?
C8 N3 N2 105.3(4) . . ?
C9 O1 Nd1 93.3(3) . 7 ?
C9 O2 Nd1 93.6(3) . 7 ?
C10 O3 Nd1 143.3(3) . . ?
C10 O4 Nd1 171.2(3) . 5_565 ?

loop_
_geom_bond_atom_site_label_1
_geom_bond_atom_site_label_2
_geom_bond_distance
_geom_bond_site_symmetry_2
_geom_bond_publ_flag
Nd1 O4 2.351(3) 6_565 ?
Nd1 O4 2.351(3) 5_565 ?
Nd1 O3 2.394(3) . ?
Nd1 O3 2.394(3) 2_554 ?
Nd1 O2 2.527(3) 7 ?
Nd1 O2 2.527(3) 8_455 ?
Nd1 O1 2.537(3) 8_455 ?
Nd1 O1 2.537(3) 7 ?
Nd1 C9 2.891(4) 8_455 ?
Nd1 C9 2.891(4) 7 ?
Ag1 N2 2.120(3) 2_657 ?
Ag1 N2 2.120(3) . ?
C1 C6 1.386(5) . ?
C1 C2 1.384(6) . ?
C1 H1 0.9300 . ?
C2 C3 1.398(6) . ?
C2 C9 1.512(6) . ?
C3 C4 1.370(5) . ?
C3 H3 0.9300 . ?
C4 C5 1.387(5) . ?
C4 N1 1.432(5) . ?
C5 C6 1.394(6) . ?
C5 H5 0.9300 . ?
C6 C10 1.512(5) . ?
C7 N2 1.295(6) . ?
C7 N1 1.347(5) . ?
C7 H7 0.9300 . ?
C8 N3 1.301(5) . ?
C8 N1 1.356(6) . ?
C8 H8 0.9300 . ?
C9 O1 1.248(6) . ?
C9 O2 1.255(5) . ?
C9 Nd1 2.891(4) 7 ?
C10 O3 1.249(5) . ?
C10 O4 1.249(5) . ?
N2 N3 1.372(6) . ?
O1 Nd1 2.537(3) 7 ?
O2 Nd1 2.527(3) 7 ?
O4 Nd1 2.351(3) 5_565 ?

loop_
_geom_torsion_atom_site_label_1
_geom_torsion_atom_site_label_2
_geom_torsion_atom_site_label_3
_geom_torsion_atom_site_label_4
_geom_torsion
_geom_torsion_site_symmetry_1
_geom_torsion_site_symmetry_2
_geom_torsion_site_symmetry_3
_geom_torsion_site_symmetry_4
_geom_torsion_publ_flag
C6 C1 C2 C3 -3.8(6) . . . . ?
C6 C1 C2 C9 179.3(4) . . . . ?
C1 C2 C3 C4 1.3(6) . . . . ?
C9 C2 C3 C4 178.2(4) . . . . ?
C2 C3 C4 C5 2.1(6) . . . . ?
C2 C3 C4 N1 -174.1(4) . . . . ?
C3 C4 C5 C6 -2.9(6) . . . . ?
N1 C4 C5 C6 173.4(4) . . . . ?
C2 C1 C6 C5 3.0(6) . . . . ?
C2 C1 C6 C10 178.5(3) . . . . ?
C4 C5 C6 C1 0.3(6) . . . . ?
C4 C5 C6 C10 -175.2(4) . . . . ?
C1 C2 C9 O1 8.0(7) . . . . ?
C3 C2 C9 O1 -169.0(4) . . . . ?
C1 C2 C9 O2 -176.0(4) . . . . ?
C3 C2 C9 O2 7.0(7) . . . . ?
C1 C6 C10 O3 -3.9(6) . . . . ?
C5 C6 C10 O3 171.6(4) . . . . ?
C1 C6 C10 O4 178.7(4) . . . . ?
C5 C6 C10 O4 -5.7(6) . . . . ?
N2 C7 N1 C8 -0.4(5) . . . . ?
N2 C7 N1 C4 177.3(4) . . . . ?
N3 C8 N1 C7 0.2(6) . . . . ?
N3 C8 N1 C4 -177.7(4) . . . . ?
C3 C4 N1 C7 -33.3(6) . . . . ?
C5 C4 N1 C7 150.4(4) . . . . ?
C3 C4 N1 C8 144.0(4) . . . . ?
C5 C4 N1 C8 -32.3(6) . . . . ?
N1 C7 N2 N3 0.5(6) . . . . ?
N1 C7 N2 Ag1 -165.1(3) . . . . ?
N2 Ag1 N2 C7 162.6(5) 2_657 . . . ?
N2 Ag1 N2 N3 -2.1(3) 2_657 . . . ?
N1 C8 N3 N2 0.1(6) . . . . ?
C7 N2 N3 C8 -0.4(6) . . . . ?
Ag1 N2 N3 C8 167.7(4) . . . . ?
O2 C9 O1 Nd1 1.2(5) . . . 7 ?
C2 C9 O1 Nd1 177.0(4) . . . 7 ?
O1 C9 O2 Nd1 -1.2(5) . . . 7 ?
C2 C9 O2 Nd1 -177.0(4) . . . 7 ?
O4 C10 O3 Nd1 -58.1(6) . . . . ?
C6 C10 O3 Nd1 124.7(4) . . . . ?
O4 Nd1 O3 C10 134.9(4) 6_565 . . . ?
O4 Nd1 O3 C10 48.6(4) 5_565 . . . ?
O3 Nd1 O3 C10 91.2(4) 2_554 . . . ?
O2 Nd1 O3 C10 -147.8(4) 7 . . . ?
O2 Nd1 O3 C10 -36.7(4) 8_455 . . . ?
O1 Nd1 O3 C10 -53.4(5) 8_455 . . . ?
O1 Nd1 O3 C10 -119.4(4) 7 . . . ?
C9 Nd1 O3 C10 -44.3(4) 8_455 . . . ?
C9 Nd1 O3 C10 -133.1(4) 7 . . . ?
